data_7042739
loop_
_publ_author_name
'Song, You'
'Yang, Li'
'Li, Jing'
'Pu, Tian-Cheng'
'Kong, Ming'

_publ_section_title
;
 Metal-ion induced ferromagnetic polarization in mixed-spin system
;
_journal_name_full 'Dalton Trans.'
_journal_paper_doi 10.1039/C7DT00753A
_journal_year 2017
_chemical_formula_sum 'C48 H45 Cl Cu3 Ni O24'
_chemical_formula_weight 1290.62
_space_group_crystal_system trigonal
_space_group_IT_number 148
_space_group_name_Hall '-R 3'
_space_group_name_H-M_alt 'R -3 :H'
_symmetry_space_group_name_Hall '-R 3'
_symmetry_space_group_name_H-M 'R -3 :H'
_atom_sites_solution_hydrogens mixed
_audit_creation_method SHELXL-2016/6
_audit_update_record
;
2017-04-06 deposited with the CCDC.
2017-04-20 downloaded from the CCDC.
;
_cell_angle_alpha 90
_cell_angle_beta 90
_cell_angle_gamma 120
_cell_formula_units_Z 6
_cell_length_a 12.8633(8)
_cell_length_b 12.8633(8)
_cell_length_c 53.095(7)
_cell_measurement_reflns_used 3897
_cell_measurement_temperature 293(2)
_cell_measurement_theta_max 27.499
_cell_measurement_theta_min 1.868
_cell_volume 7608.3(12)
_computing_cell_refinement 'Bruker SMART'
_computing_data_collection 'Bruker SMART'
_computing_data_reduction 'Bruker SAINT'
_computing_molecular_graphics 'Bruker SHELXTL'
_computing_publication_material 'Bruker SHELXTL'
_computing_structure_refinement 'SHELXL-2016/6 (Sheldrick, 2016)'
_computing_structure_solution 'Bruker SHELXTL'
_diffrn_ambient_temperature 293(2)
_diffrn_measured_fraction_theta_full 0.998
_diffrn_measured_fraction_theta_max 0.999
_diffrn_measurement_device_type 'CCD area detector'
_diffrn_measurement_method 'phi and omega scans'
_diffrn_radiation_type MoK\a
_diffrn_radiation_wavelength 0.71073
_diffrn_reflns_av_R_equivalents 0.0501
_diffrn_reflns_av_unetI/netI 0.0363
_diffrn_reflns_Laue_measured_fraction_full 0.998
_diffrn_reflns_Laue_measured_fraction_max 0.999
_diffrn_reflns_limit_h_max 16
_diffrn_reflns_limit_h_min -16
_diffrn_reflns_limit_k_max 16
_diffrn_reflns_limit_k_min -16
_diffrn_reflns_limit_l_max 51
_diffrn_reflns_limit_l_min -68
_diffrn_reflns_number 23217
_diffrn_reflns_point_group_measured_fraction_full 0.998
_diffrn_reflns_point_group_measured_fraction_max 0.999
_diffrn_reflns_theta_full 25.242
_diffrn_reflns_theta_max 27.499
_diffrn_reflns_theta_min 1.868
_diffrn_source 'sealed tube'
_exptl_absorpt_coefficient_mu 1.747
_exptl_absorpt_correction_T_max 0.739
_exptl_absorpt_correction_T_min 0.647
_exptl_absorpt_correction_type multi-scan
_exptl_absorpt_process_details SADABS
_exptl_crystal_colour black
_exptl_crystal_density_diffrn 1.690
_exptl_crystal_description bulk
_exptl_crystal_F_000 3942
_exptl_crystal_size_max 0.21
_exptl_crystal_size_mid 0.20
_exptl_crystal_size_min 0.19
_refine_diff_density_max 0.517
_refine_diff_density_min -0.473
_refine_diff_density_rms 0.070
_refine_ls_extinction_method none
_refine_ls_goodness_of_fit_ref 1.032
_refine_ls_hydrogen_treatment constr
_refine_ls_matrix_type full
_refine_ls_number_parameters 234
_refine_ls_number_reflns 3897
_refine_ls_number_restraints 0
_refine_ls_restrained_S_all 1.032
_refine_ls_R_factor_all 0.0619
_refine_ls_R_factor_gt 0.0391
_refine_ls_shift/su_max 0.001
_refine_ls_shift/su_mean 0.000
_refine_ls_structure_factor_coef Fsqd
_refine_ls_weighting_details 'w=1/[\s^2^(Fo^2^)+(0.0574P)^2^+11.0805P] where P=(Fo^2^+2Fc^2^)/3'
_refine_ls_weighting_scheme calc
_refine_ls_wR_factor_gt 0.1029
_refine_ls_wR_factor_ref 0.1167
_reflns_Friedel_coverage 0.000
_reflns_number_gt 2849
_reflns_number_total 3897
_reflns_threshold_expression 'I > 2\s(I)'
_cod_data_source_file c7dt00753a2.cif
_cod_data_source_block 2
_cod_original_cell_volume 7608.3(14)
_cod_database_code 7042739
_shelx_shelxl_version_number 2016/6
_shelx_space_group_comment
;
The symmetry employed for this shelxl refinement is uniquely defined
by the following loop, which should always be used as a source of
symmetry information in preference to the above space-group names.
They are only intended as comments.
;
_shelx_estimated_absorpt_t_min 0.653
_shelx_estimated_absorpt_t_max 0.746

loop_
_space_group_symop_operation_xyz
'x, y, z'
'-y, x-y, z'
'-x+y, -x, z'
'x+2/3, y+1/3, z+1/3'
'-y+2/3, x-y+1/3, z+1/3'
'-x+y+2/3, -x+1/3, z+1/3'
'x+1/3, y+2/3, z+2/3'
'-y+1/3, x-y+2/3, z+2/3'
'-x+y+1/3, -x+2/3, z+2/3'
'-x, -y, -z'
'y, -x+y, -z'
'x-y, x, -z'
'-x+2/3, -y+1/3, -z+1/3'
'y+2/3, -x+y+1/3, -z+1/3'
'x-y+2/3, x+1/3, -z+1/3'
'-x+1/3, -y+2/3, -z+2/3'
'y+1/3, -x+y+2/3, -z+2/3'
'x-y+1/3, x+2/3, -z+2/3'

loop_
_atom_site_label
_atom_site_type_symbol
_atom_site_fract_x
_atom_site_fract_y
_atom_site_fract_z
_atom_site_U_iso_or_equiv
_atom_site_adp_type
_atom_site_occupancy
_atom_site_site_symmetry_order
_atom_site_calc_flag
_atom_site_refinement_flags_posn
_atom_site_refinement_flags_adp
_atom_site_refinement_flags_occupancy
C9 C 0.5685(3) 1.0680(3) 0.05991(7) 0.0561(9) Uani 1 1 d . . .
H9 H 0.606805 1.130849 0.048508 0.067 Uiso 1 1 calc R U .
C10 C 0.6212(3) 1.0869(3) 0.08360(7) 0.0560(9) Uani 1 1 d . . .
C11 C 0.7236(4) 1.2015(4) 0.08860(10) 0.0885(14) Uani 1 1 d . . .
H11 H 0.756807 1.258551 0.075851 0.106 Uiso 1 1 calc R U .
C12 C 0.7722(5) 1.2270(4) 0.11198(12) 0.116(2) Uani 1 1 d . . .
H12 H 0.836483 1.303038 0.115406 0.139 Uiso 1 1 calc R U .
C13 C 0.7285(5) 1.1429(4) 0.13044(10) 0.1007(18) Uani 1 1 d . . .
H13 H 0.764688 1.162387 0.146217 0.121 Uiso 1 1 calc R U .
C14 C 0.6327(4) 1.0305(4) 0.12658(8) 0.0672(10) Uani 1 1 d . . .
C15 C 0.5740(3) 0.9997(3) 0.10257(6) 0.0487(8) Uani 1 1 d . . .
C16 C 0.6382(6) 0.9632(5) 0.16812(9) 0.115(2) Uani 1 1 d . . .
H16A H 0.718581 0.977331 0.166558 0.173 Uiso 1 1 calc R U .
H16B H 0.592412 0.894777 0.178756 0.173 Uiso 1 1 calc R U .
H16C H 0.640097 1.032439 0.175396 0.173 Uiso 1 1 calc R U .
C8 C 0.1184(3) 0.6590(3) -0.00165(7) 0.0558(9) Uani 1 1 d . . .
H8 H 0.062213 0.636241 -0.014536 0.067 Uiso 1 1 calc R U .
C6 C 0.1092(3) 0.7308(3) 0.01766(6) 0.0462(7) Uani 1 1 d . . .
C5 C 0.0124(3) 0.7533(3) 0.01598(8) 0.0623(10) Uani 1 1 d . . .
H5 H -0.037657 0.726180 0.001978 0.075 Uiso 1 1 calc R U .
C4 C -0.0086(4) 0.8131(4) 0.03424(9) 0.0719(11) Uani 1 1 d . . .
H4 H -0.071737 0.828350 0.032593 0.086 Uiso 1 1 calc R U .
C3 C 0.0643(3) 0.8522(3) 0.05568(8) 0.0620(9) Uani 1 1 d . . .
H3 H 0.048352 0.891593 0.068488 0.074 Uiso 1 1 calc R U .
C2 C 0.1587(3) 0.8327(3) 0.05780(6) 0.0466(7) Uani 1 1 d . . .
C7 C 0.1851(3) 0.7726(3) 0.03870(5) 0.0407(6) Uani 1 1 d . . .
C1 C 0.2069(5) 0.9100(5) 0.10002(8) 0.0914(15) Uani 1 1 d . . .
H1A H 0.218210 0.988442 0.096781 0.137 Uiso 1 1 calc R U .
H1B H 0.259064 0.914717 0.113454 0.137 Uiso 1 1 calc R U .
H1C H 0.124998 0.856658 0.104746 0.137 Uiso 1 1 calc R U .
Cl1 Cl 1.000000 1.000000 0.13283(4) 0.0805(5) Uani 1 3 d S T P
Cu1 Cu 0.38904(3) 0.82935(3) 0.07104(2) 0.04258(14) Uani 1 1 d . . .
Ni1 Ni 0.333333 0.666667 0.01885(2) 0.04082(18) Uani 1 3 d S T P
O1 O 0.333333 0.666667 0.08408(6) 0.0415(8) Uani 1 3 d S T P
H1 H 0.333333 0.666667 0.100099 0.062 Uiso 1 3 d R U P
O5 O 0.4762(2) 0.9773(2) 0.05198(4) 0.0565(6) Uani 1 1 d . . .
O6 O 0.4818(2) 0.8949(2) 0.10016(4) 0.0576(6) Uani 1 1 d . . .
O7 O 0.5837(3) 0.9408(3) 0.14376(5) 0.0832(9) Uani 1 1 d . . .
O4 O 0.1900(2) 0.6229(2) -0.00369(4) 0.0577(6) Uani 1 1 d . . .
O3 O 0.2769(2) 0.75378(19) 0.04199(4) 0.0448(5) Uani 1 1 d . . .
O2 O 0.2344(2) 0.8660(2) 0.07790(4) 0.0600(6) Uani 1 1 d . . .
O8 O 0.333333 0.666667 0.13514(15) 0.176(4) Uani 1 3 d S T P
H8A H 0.315550 0.639350 0.150054 0.211 Uiso 0.3333 1 d R U P
H8B H 0.382250 0.741840 0.145194 0.211 Uiso 0.3333 1 d R U P
O10 O 1.000000 1.000000 0.10552(11) 0.1033(19) Uani 1 3 d S T P
O9 O 0.9373(8) 0.8887(5) 0.14162(12) 0.247(4) Uani 1 1 d . . .

loop_
_atom_site_aniso_label
_atom_site_aniso_U_11
_atom_site_aniso_U_22
_atom_site_aniso_U_33
_atom_site_aniso_U_23
_atom_site_aniso_U_13
_atom_site_aniso_U_12
C9 0.072(2) 0.0421(18) 0.054(2) 0.0043(15) 0.0013(18) 0.0289(18)
C10 0.056(2) 0.0469(18) 0.064(2) -0.0051(16) -0.0093(17) 0.0248(16)
C11 0.082(3) 0.055(2) 0.100(4) 0.006(2) -0.016(3) 0.013(2)
C12 0.099(4) 0.062(3) 0.135(5) -0.004(3) -0.058(4) 0.000(3)
C13 0.106(4) 0.070(3) 0.094(4) -0.018(3) -0.058(3) 0.020(3)
C14 0.075(3) 0.067(2) 0.061(2) -0.017(2) -0.029(2) 0.036(2)
C15 0.0532(18) 0.0452(17) 0.0513(19) -0.0127(14) -0.0136(15) 0.0273(15)
C16 0.165(6) 0.112(4) 0.062(3) -0.019(3) -0.057(3) 0.064(4)
C8 0.0502(19) 0.063(2) 0.0457(19) -0.0090(16) -0.0151(15) 0.0220(17)
C6 0.0437(17) 0.0454(17) 0.0461(18) -0.0014(14) -0.0092(14) 0.0197(14)
C5 0.050(2) 0.070(2) 0.066(2) -0.0043(19) -0.0176(17) 0.0295(18)
C4 0.059(2) 0.085(3) 0.088(3) -0.010(2) -0.014(2) 0.049(2)
C3 0.064(2) 0.068(2) 0.068(2) -0.0107(19) -0.0041(19) 0.043(2)
C2 0.0510(18) 0.0451(17) 0.0471(18) -0.0055(14) -0.0060(14) 0.0266(15)
C7 0.0437(16) 0.0382(15) 0.0398(16) 0.0000(12) -0.0034(13) 0.0202(13)
C1 0.112(4) 0.131(4) 0.060(3) -0.042(3) -0.019(2) 0.082(3)
Cl1 0.0798(8) 0.0798(8) 0.0820(13) 0.000 0.000 0.0399(4)
Cu1 0.0498(2) 0.0419(2) 0.0361(2) -0.00506(15) -0.01079(16) 0.02291(17)
Ni1 0.0452(2) 0.0452(2) 0.0320(3) 0.000 0.000 0.02261(12)
O1 0.0464(12) 0.0464(12) 0.0319(18) 0.000 0.000 0.0232(6)
O5 0.0759(16) 0.0470(13) 0.0447(13) 0.0003(10) -0.0122(12) 0.0294(12)
O6 0.0656(15) 0.0491(13) 0.0435(13) -0.0046(10) -0.0187(11) 0.0177(12)
O7 0.106(2) 0.082(2) 0.0494(15) -0.0109(14) -0.0312(15) 0.0377(18)
O4 0.0603(15) 0.0691(16) 0.0446(13) -0.0165(11) -0.0128(11) 0.0329(13)
O3 0.0525(12) 0.0511(12) 0.0397(11) -0.0123(9) -0.0132(9) 0.0326(10)
O2 0.0756(16) 0.0783(17) 0.0456(13) -0.0201(12) -0.0129(12) 0.0531(14)
O8 0.222(6) 0.222(6) 0.082(5) 0.000 0.000 0.111(3)
O10 0.118(3) 0.118(3) 0.074(4) 0.000 0.000 0.0591(15)
O9 0.346(9) 0.119(4) 0.157(5) 0.070(4) -0.004(6) 0.027(5)

loop_
_atom_type_symbol
_atom_type_description
_atom_type_scat_dispersion_real
_atom_type_scat_dispersion_imag
_atom_type_scat_source
C C 0.0033 0.0016 'International Tables Vol C Tables 4.2.6.8 and 6.1.1.4'
H H 0.0000 0.0000 'International Tables Vol C Tables 4.2.6.8 and 6.1.1.4'
Cl Cl 0.1484 0.1585 'International Tables Vol C Tables 4.2.6.8 and 6.1.1.4'
Cu Cu 0.3201 1.2651 'International Tables Vol C Tables 4.2.6.8 and 6.1.1.4'
Ni Ni 0.3393 1.1124 'International Tables Vol C Tables 4.2.6.8 and 6.1.1.4'
O O 0.0106 0.0060 'International Tables Vol C Tables 4.2.6.8 and 6.1.1.4'

loop_
_geom_angle_atom_site_label_1
_geom_angle_atom_site_label_2
_geom_angle_atom_site_label_3
_geom_angle
_geom_angle_site_symmetry_1
_geom_angle_site_symmetry_3
O5 C9 C10 128.3(3) . .
O5 C9 H9 115.8 . .
C10 C9 H9 115.8 . .
C9 C10 C15 122.1(3) . .
C9 C10 C11 117.8(4) . .
C15 C10 C11 120.0(4) . .
C12 C11 C10 119.7(4) . .
C12 C11 H11 120.1 . .
C10 C11 H11 120.1 . .
C11 C12 C13 120.8(4) . .
C11 C12 H12 119.6 . .
C13 C12 H12 119.6 . .
C12 C13 C14 122.0(4) . .
C12 C13 H13 119.0 . .
C14 C13 H13 119.0 . .
O7 C14 C13 126.2(4) . .
O7 C14 C15 114.0(3) . .
C13 C14 C15 119.8(4) . .
O6 C15 C10 125.0(3) . .
O6 C15 C14 117.5(3) . .
C10 C15 C14 117.5(3) . .
O7 C16 H16A 109.5 . .
O7 C16 H16B 109.5 . .
H16A C16 H16B 109.5 . .
O7 C16 H16C 109.5 . .
H16A C16 H16C 109.5 . .
H16B C16 H16C 109.5 . .
O4 C8 C6 129.1(3) . .
O4 C8 H8 115.4 . .
C6 C8 H8 115.4 . .
C7 C6 C5 119.1(3) . .
C7 C6 C8 123.7(3) . .
C5 C6 C8 117.0(3) . .
C4 C5 C6 121.4(3) . .
C4 C5 H5 119.3 . .
C6 C5 H5 119.3 . .
C5 C4 C3 120.1(3) . .
C5 C4 H4 120.0 . .
C3 C4 H4 120.0 . .
C2 C3 C4 120.0(3) . .
C2 C3 H3 120.0 . .
C4 C3 H3 120.0 . .
C3 C2 O2 124.8(3) . .
C3 C2 C7 121.4(3) . .
O2 C2 C7 113.8(3) . .
O3 C7 C6 123.1(3) . .
O3 C7 C2 118.9(3) . .
C6 C7 C2 117.9(3) . .
O2 C1 H1A 109.5 . .
O2 C1 H1B 109.5 . .
H1A C1 H1B 109.5 . .
O2 C1 H1C 109.5 . .
H1A C1 H1C 109.5 . .
H1B C1 H1C 109.5 . .
O9 Cl1 O9 108.4(3) 2_765 3_675
O9 Cl1 O9 108.4(3) 2_765 .
O9 Cl1 O9 108.4(3) 3_675 .
O9 Cl1 O10 110.6(3) 2_765 .
O9 Cl1 O10 110.6(3) 3_675 .
O9 Cl1 O10 110.6(3) . .
O6 Cu1 O5 93.63(10) . .
O6 Cu1 O1 89.96(11) . .
O5 Cu1 O1 161.90(10) . .
O6 Cu1 O3 174.80(10) . .
O5 Cu1 O3 89.84(9) . .
O1 Cu1 O3 87.93(10) . .
O6 Cu1 O2 101.48(10) . .
O5 Cu1 O2 90.96(10) . .
O1 Cu1 O2 105.71(8) . .
O3 Cu1 O2 74.55(8) . .
O3 Ni1 O3 87.05(9) . 2_665
O3 Ni1 O3 87.05(9) . 3_565
O3 Ni1 O3 87.05(9) 2_665 3_565
O3 Ni1 O4 89.10(9) . .
O3 Ni1 O4 95.33(10) 2_665 .
O3 Ni1 O4 175.37(9) 3_565 .
O3 Ni1 O4 95.33(10) . 3_565
O3 Ni1 O4 175.37(9) 2_665 3_565
O3 Ni1 O4 89.11(9) 3_565 3_565
O4 Ni1 O4 88.69(10) . 3_565
O3 Ni1 O4 175.37(9) . 2_665
O3 Ni1 O4 89.11(9) 2_665 2_665
O3 Ni1 O4 95.34(10) 3_565 2_665
O4 Ni1 O4 88.69(10) . 2_665
O4 Ni1 O4 88.68(10) 3_565 2_665
Cu1 O1 Cu1 108.32(10) . 2_665
Cu1 O1 Cu1 108.32(10) . 3_565
Cu1 O1 Cu1 108.31(10) 2_665 3_565
Cu1 O1 H1 110.6 . .
Cu1 O1 H1 110.6 2_665 .
Cu1 O1 H1 110.6 3_565 .
C9 O5 Cu1 123.6(2) . .
C15 O6 Cu1 127.0(2) . .
C14 O7 C16 117.7(4) . .
C8 O4 Ni1 126.4(2) . .
C7 O3 Cu1 120.17(17) . .
C7 O3 Ni1 128.10(18) . .
Cu1 O3 Ni1 111.46(10) . .
C2 O2 C1 119.4(3) . .
C2 O2 Cu1 111.65(18) . .
C1 O2 Cu1 128.8(2) . .
H8A O8 H8B 79.2 . .
H8A O8 H8A 36.7 . 2_665
H8B O8 H8A 49.5 . 2_665
H8A O8 H8A 36.7 . 3_565
H8B O8 H8A 49.5 . 3_565
H8A O8 H8A 36.7 2_665 3_565

loop_
_geom_bond_atom_site_label_1
_geom_bond_atom_site_label_2
_geom_bond_distance
_geom_bond_site_symmetry_2
C9 O5 1.249(4) .
C9 C10 1.392(5) .
C9 H9 0.9300 .
C10 C15 1.400(5) .
C10 C11 1.428(5) .
C11 C12 1.354(7) .
C11 H11 0.9300 .
C12 C13 1.356(7) .
C12 H12 0.9300 .
C13 C14 1.367(6) .
C13 H13 0.9300 .
C14 O7 1.354(5) .
C14 C15 1.433(5) .
C15 O6 1.282(4) .
C16 O7 1.430(5) .
C16 H16A 0.9600 .
C16 H16B 0.9600 .
C16 H16C 0.9600 .
C8 O4 1.226(4) .
C8 C6 1.424(5) .
C8 H8 0.9300 .
C6 C7 1.402(4) .
C6 C5 1.414(5) .
C5 C4 1.347(6) .
C5 H5 0.9300 .
C4 C3 1.399(5) .
C4 H4 0.9300 .
C3 C2 1.361(5) .
C3 H3 0.9300 .
C2 O2 1.362(4) .
C2 C7 1.416(4) .
C7 O3 1.330(4) .
C1 O2 1.423(4) .
C1 H1A 0.9600 .
C1 H1B 0.9600 .
C1 H1C 0.9600 .
Cl1 O9 1.328(5) 2_765
Cl1 O9 1.328(5) 3_675
Cl1 O9 1.328(5) .
Cl1 O10 1.450(6) .
Cu1 O6 1.876(2) .
Cu1 O5 1.941(2) .
Cu1 O1 1.9679(13) .
Cu1 O3 2.000(2) .
Cu1 O2 2.291(2) .
Ni1 O3 2.026(2) .
Ni1 O3 2.026(2) 2_665
Ni1 O3 2.026(2) 3_565
Ni1 O4 2.027(2) .
Ni1 O4 2.027(2) 3_565
Ni1 O4 2.027(2) 2_665
O1 H1 0.8506 .
O8 H8A 0.8498 .
O8 H8B 1.0036 .
O8 H8A 0.8496 2_665
O8 H8A 0.8496 3_565

loop_
_geom_torsion_atom_site_label_1
_geom_torsion_atom_site_label_2
_geom_torsion_atom_site_label_3
_geom_torsion_atom_site_label_4
_geom_torsion
O5 C9 C10 C15 0.6(6)
O5 C9 C10 C11 -176.6(4)
C9 C10 C11 C12 175.0(5)
C15 C10 C11 C12 -2.2(7)
C10 C11 C12 C13 3.1(9)
C11 C12 C13 C14 -1.3(10)
C12 C13 C14 O7 179.4(5)
C12 C13 C14 C15 -1.5(8)
C9 C10 C15 O6 2.0(6)
C11 C10 C15 O6 179.1(4)
C9 C10 C15 C14 -177.6(3)
C11 C10 C15 C14 -0.4(5)
O7 C14 C15 O6 1.9(5)
C13 C14 C15 O6 -177.3(4)
O7 C14 C15 C10 -178.5(3)
C13 C14 C15 C10 2.3(6)
O4 C8 C6 C7 -0.7(6)
O4 C8 C6 C5 -176.3(4)
C7 C6 C5 C4 -0.5(6)
C8 C6 C5 C4 175.3(4)
C6 C5 C4 C3 -1.4(6)
C5 C4 C3 C2 1.7(6)
C4 C3 C2 O2 -179.4(4)
C4 C3 C2 C7 -0.3(6)
C5 C6 C7 O3 178.9(3)
C8 C6 C7 O3 3.4(5)
C5 C6 C7 C2 1.9(5)
C8 C6 C7 C2 -173.6(3)
C3 C2 C7 O3 -178.6(3)
O2 C2 C7 O3 0.5(4)
C3 C2 C7 C6 -1.5(5)
O2 C2 C7 C6 177.6(3)
C10 C9 O5 Cu1 -5.8(5)
C10 C15 O6 Cu1 1.5(5)
C14 C15 O6 Cu1 -178.9(3)
O5 Cu1 O6 C15 -4.8(3)
O1 Cu1 O6 C15 157.4(3)
O2 Cu1 O6 C15 -96.6(3)
C13 C14 O7 C16 -1.9(7)
C15 C14 O7 C16 178.9(4)
C6 C8 O4 Ni1 -6.0(6)
C6 C7 O3 Cu1 174.5(2)
C2 C7 O3 Cu1 -8.5(4)
C6 C7 O3 Ni1 0.9(4)
C2 C7 O3 Ni1 177.9(2)
C3 C2 O2 C1 8.9(6)
C7 C2 O2 C1 -170.2(4)
C3 C2 O2 Cu1 -174.7(3)
C7 C2 O2 Cu1 6.2(3)
